data_7024696
loop_
_publ_author_name
'Grunova, Ekaterina'
'Kirillov, Evgueni'
'Roisnel, Thierry'
'Carpentier, Jean-Fran\,cois'

_publ_section_title
;
 Group 3 metal complexes supported by tridentate pyridine- and
 thiophene-linked bis(naphtholate) ligands: synthesis, structure, and use
 in stereoselective ring-opening polymerization of racemic lactide and
 beta-butyrolactone.
;
_journal_issue 29
_journal_name_full 'Dalton transactions (Cambridge, England : 2003)'
_journal_page_first 6739
_journal_page_last 6752
_journal_paper_doi 10.1039/b920283h
_journal_volume 39
_journal_year 2010
_chemical_compound_source 'synthesis as described'
_chemical_formula_moiety 'C45 H65 N2 O3 Si4 Y, 2.5(C6 H6)'
_chemical_formula_sum 'C60 H80 N2 O3 Si4 Y'
_chemical_formula_weight 1078.53
_chemical_name_systematic
;
?
;
_space_group_IT_number 14
_symmetry_cell_setting monoclinic
_symmetry_Int_Tables_number 14
_symmetry_space_group_name_Hall '-P 2yn'
_symmetry_space_group_name_H-M 'P 1 21/n 1'
_atom_sites_solution_hydrogens geom
_atom_sites_solution_primary direct
_atom_sites_solution_secondary difmap
_audit_conform_dict_location ftp://ftp.iucr.org/pub/cif_core.dic
_audit_conform_dict_name cif_core.dic
_audit_conform_dict_version 2.4
_audit_creation_date 2009-02-05T16:48:48-00:00
_audit_creation_method 'WinGX routine CIF_UPDATE'
_cell_angle_alpha 90
_cell_angle_beta 93.324(4)
_cell_angle_gamma 90
_cell_formula_units_Z 4
_cell_length_a 11.2947(9)
_cell_length_b 23.4235(17)
_cell_length_c 22.7434(17)
_cell_measurement_reflns_used 6778
_cell_measurement_temperature 100(2)
_cell_measurement_theta_max 27.34
_cell_measurement_theta_min 2.62
_cell_measurement_wavelength 0.71073
_cell_volume 6006.9(8)
_computing_cell_refinement 'Bruker SMART, 2006'
_computing_data_collection 'Bruker SMART, 2006'
_computing_data_reduction 'Bruker SAINT, 2006'
_computing_molecular_graphics 'Ortep-3 for Windows (Farrugia, 1997)'
_computing_publication_material 'WinGX publication routines (Farrugia, 1999)'
_computing_structure_refinement 'SHELXL-97 (Sheldrick, 1997)'
_computing_structure_solution 'SIR97 (Altomare et al., 1999)'
_diffrn_ambient_temperature 100(2)
_diffrn_detector 'CCD plate'
_diffrn_measured_fraction_theta_full 0.987
_diffrn_measured_fraction_theta_max 0.987
_diffrn_measurement_device_type 'APEXII, Bruker-AXS'
_diffrn_measurement_method 'CCD rotation images, thin slices'
_diffrn_radiation_monochromator graphite
_diffrn_radiation_probe x-ray
_diffrn_radiation_type MoK\a
_diffrn_radiation_wavelength 0.71073
_diffrn_reflns_av_R_equivalents 0.0534
_diffrn_reflns_av_unetI/netI 0.0623
_diffrn_reflns_limit_h_max 14
_diffrn_reflns_limit_h_min -14
_diffrn_reflns_limit_k_max 30
_diffrn_reflns_limit_k_min -23
_diffrn_reflns_limit_l_max 29
_diffrn_reflns_limit_l_min -29
_diffrn_reflns_number 52124
_diffrn_reflns_theta_full 27.47
_diffrn_reflns_theta_max 27.47
_diffrn_reflns_theta_min 3.44
_exptl_absorpt_coefficient_mu 1.093
_exptl_absorpt_correction_T_max 0.795
_exptl_absorpt_correction_T_min 0.623
_exptl_absorpt_correction_type multi-scan
_exptl_absorpt_process_details
;
[Sheldrick, G.M. (2002). SADABS Bruker AXS Inc., Madison, Wisconsin, USA]
;
_exptl_crystal_colour colourless
_exptl_crystal_density_diffrn 1.193
_exptl_crystal_density_method 'not measured'
_exptl_crystal_description prism
_exptl_crystal_F_000 2292
_exptl_crystal_size_max 0.42
_exptl_crystal_size_mid 0.38
_exptl_crystal_size_min 0.21
_refine_diff_density_max 0.731
_refine_diff_density_min -0.788
_refine_diff_density_rms 0.066
_refine_ls_extinction_method none
_refine_ls_goodness_of_fit_ref 1.014
_refine_ls_hydrogen_treatment mixed
_refine_ls_matrix_type full
_refine_ls_number_parameters 669
_refine_ls_number_reflns 13601
_refine_ls_number_restraints 0
_refine_ls_restrained_S_all 1.014
_refine_ls_R_factor_all 0.0734
_refine_ls_R_factor_gt 0.0432
_refine_ls_shift/su_max 0.002
_refine_ls_shift/su_mean 0
_refine_ls_structure_factor_coef Fsqd
_refine_ls_weighting_details 'calc w=1/[\s^2^(Fo^2^)+(0.0332P)^2^+5.0142P] where P=(Fo^2^+2Fc^2^)/3'
_refine_ls_weighting_scheme calc
_refine_ls_wR_factor_gt 0.0879
_refine_ls_wR_factor_ref 0.0981
_reflns_number_gt 9966
_reflns_number_total 13601
_reflns_threshold_expression >2sigma(I)
_cod_data_source_file b920283h.txt
_cod_data_source_block complex5
_cod_original_sg_symbol_H-M 'P 21/n'
_cod_database_code 7024696

loop_
_symmetry_equiv_pos_as_xyz
'x, y, z'
'-x+1/2, y+1/2, -z+1/2'
'-x, -y, -z'
'x-1/2, -y-1/2, z-1/2'

loop_
_atom_site_label
_atom_site_type_symbol
_atom_site_fract_x
_atom_site_fract_y
_atom_site_fract_z
_atom_site_U_iso_or_equiv
_atom_site_adp_type
_atom_site_occupancy
_atom_site_symmetry_multiplicity
_atom_site_calc_flag
_atom_site_refinement_flags
_atom_site_disorder_assembly
_atom_site_disorder_group
Y1 Y 0.034540(19) 0.175381(9) 0.802846(9) 0.01461(6) Uani 1 1 d . . .
N1 N -0.0857(2) 0.19558(10) 0.72554(11) 0.0393(6) Uani 0.5 1 d P A .
N1A N -0.0857(2) 0.19558(10) 0.72554(11) 0.0393(6) Uani 0.25 1 d P A 1
Si4A Si -0.2092(2) 0.24443(13) 0.73786(11) 0.0382(5) Uani 0.5 1 d P A 1
H4A H -0.168(7) 0.282(4) 0.781(4) 0.05 Uiso 0.5 1 d P B 1
C4A C -0.3420(5) 0.2111(4) 0.7640(3) 0.059 Uani 0.5 1 d P A 1
H4A3 H -0.3219 0.191 0.8011 0.089 Uiso 0.5 1 calc PR A 1
H4A1 H -0.3738 0.1838 0.7345 0.089 Uiso 0.5 1 calc PR A 1
H4A2 H -0.4016 0.2404 0.7705 0.089 Uiso 0.5 1 calc PR A 1
C5A C -0.2485(7) 0.2824(3) 0.6666(3) 0.053(2) Uani 0.5 1 d P A 1
H5A3 H -0.1774 0.3006 0.6524 0.08 Uiso 0.5 1 calc PR A 1
H5A1 H -0.3086 0.3115 0.673 0.08 Uiso 0.5 1 calc PR A 1
H5A2 H -0.2799 0.2548 0.6373 0.08 Uiso 0.5 1 calc PR A 1
N1B N -0.0857(2) 0.19558(10) 0.72554(11) 0.0393(6) Uani 0.25 1 d P A 2
Si4B Si -0.1671(2) 0.25039(13) 0.71930(11) 0.0382(5) Uani 0.5 1 d P A 2
H4B H -0.140(7) 0.287(4) 0.771(4) 0.05 Uiso 0.5 1 d P C 2
C4B C -0.3241(7) 0.2344(4) 0.7112(6) 0.121 Uani 0.5 1 d P A 2
H4BA H -0.3441 0.2063 0.741 0.182 Uiso 0.5 1 calc PR A 2
H4B3 H -0.3433 0.2188 0.6718 0.182 Uiso 0.5 1 calc PR A 2
H4B2 H -0.3698 0.2694 0.7165 0.182 Uiso 0.5 1 calc PR A 2
C5B C -0.1297(13) 0.3038(4) 0.6620(4) 0.121(5) Uani 0.5 1 d P A 2
H5B3 H -0.0446 0.3122 0.6657 0.181 Uiso 0.5 1 calc PR A 2
H5B1 H -0.1747 0.339 0.6675 0.181 Uiso 0.5 1 calc PR A 2
H5B2 H -0.1503 0.2882 0.6227 0.181 Uiso 0.5 1 calc PR A 2
Si3 Si -0.06522(7) 0.14983(4) 0.66868(4) 0.0395(2) Uani 1 1 d . A .
H2 H 0.037(3) 0.1187(12) 0.6866(12) 0.05 Uiso 1 1 d . . .
C3A C -0.1864(3) 0.09662(13) 0.65614(12) 0.04 Uani 1 1 d . . .
H3C H -0.1943 0.0741 0.692 0.061 Uiso 1 1 calc R A .
H3A H -0.1677 0.0712 0.6238 0.061 Uiso 1 1 calc R . .
H3B H -0.2612 0.1165 0.646 0.061 Uiso 1 1 calc R . .
C3B C -0.0318(3) 0.18361(17) 0.59709(16) 0.0675(12) Uani 1 1 d . . .
H3F H -0.0995 0.2069 0.5827 0.101 Uiso 1 1 calc R A .
H3D H -0.017 0.1538 0.5682 0.101 Uiso 1 1 calc R . .
H3E H 0.0386 0.2079 0.6028 0.101 Uiso 1 1 calc R . .
O2 O 0.01131(13) 0.22248(6) 0.88267(7) 0.0182(3) Uani 1 1 d . A .
O1 O 0.15553(13) 0.10331(6) 0.80582(6) 0.0165(3) Uani 1 1 d . A .
O3 O 0.19806(14) 0.23277(6) 0.78760(7) 0.0191(3) Uani 1 1 d . A .
C31 C 0.2966(2) 0.23066(11) 0.83221(11) 0.0252(5) Uani 1 1 d . . .
H31A H 0.3398 0.194 0.8301 0.03 Uiso 1 1 calc R A .
H31B H 0.2673 0.2348 0.8722 0.03 Uiso 1 1 calc R . .
C32 C 0.3748(3) 0.27929(18) 0.81840(17) 0.0753(14) Uani 1 1 d . A .
H32B H 0.3595 0.3123 0.8441 0.09 Uiso 1 1 calc R . .
H32A H 0.4592 0.2682 0.8247 0.09 Uiso 1 1 calc R . .
C33 C 0.3479(3) 0.29396(16) 0.75730(14) 0.0540(9) Uani 1 1 d . . .
H33B H 0.4046 0.2751 0.732 0.065 Uiso 1 1 calc R A .
H33A H 0.3537 0.3358 0.7518 0.065 Uiso 1 1 calc R . .
C34 C 0.2246(2) 0.27407(10) 0.74138(11) 0.0241(5) Uani 1 1 d . A .
H34A H 0.1682 0.3064 0.7409 0.029 Uiso 1 1 calc R . .
H34B H 0.22 0.2556 0.7021 0.029 Uiso 1 1 calc R . .
N999 N -0.07895(16) 0.10766(7) 0.85845(8) 0.0156(4) Uani 1 1 d . A .
C15 C -0.13187(19) 0.12669(9) 0.90727(10) 0.0164(5) Uani 1 1 d . . .
C21 C -0.1745(2) 0.18671(9) 0.90996(10) 0.0175(5) Uani 1 1 d . A .
C29 C -0.2940(2) 0.19756(10) 0.92642(10) 0.0190(5) Uani 1 1 d . . .
C28 C -0.3814(2) 0.15403(10) 0.92992(10) 0.0229(5) Uani 1 1 d . A .
H28 H -0.3621 0.1158 0.9204 0.027 Uiso 1 1 calc R . .
C27 C -0.4933(2) 0.16668(11) 0.94694(11) 0.0249(6) Uani 1 1 d . . .
H27 H -0.5503 0.137 0.949 0.03 Uiso 1 1 calc R A .
C26 C -0.5246(2) 0.22290(11) 0.96127(10) 0.0250(6) Uani 1 1 d . A .
H26 H -0.6013 0.231 0.9741 0.03 Uiso 1 1 calc R . .
C25 C -0.4436(2) 0.26579(11) 0.95655(10) 0.0229(5) Uani 1 1 d . . .
H25 H -0.4655 0.3039 0.9654 0.027 Uiso 1 1 calc R A .
C30 C -0.3277(2) 0.25461(10) 0.93878(10) 0.0187(5) Uani 1 1 d . A .
C24 C -0.2425(2) 0.29875(10) 0.93436(10) 0.0198(5) Uani 1 1 d . . .
H30 H -0.2648 0.3366 0.9441 0.024 Uiso 1 1 calc R A .
C23 C -0.1298(2) 0.28977(9) 0.91680(10) 0.0173(5) Uani 1 1 d . A .
C22 C -0.0967(2) 0.23191(9) 0.90243(10) 0.0171(5) Uani 1 1 d . . .
Si2 Si -0.02186(6) 0.35135(3) 0.91702(3) 0.01980(14) Uani 1 1 d . . .
C51 C 0.0640(3) 0.35117(12) 0.84959(13) 0.0281(6) Uani 1 1 d . A .
C52 C -0.1086(2) 0.41974(10) 0.91768(12) 0.0304(6) Uani 1 1 d . A .
H52A H -0.054 0.4522 0.917 0.046 Uiso 1 1 calc R . .
H52B H -0.1528 0.4215 0.9535 0.046 Uiso 1 1 calc R . .
H52C H -0.1641 0.4212 0.883 0.046 Uiso 1 1 calc R . .
C53 C 0.0814(2) 0.34837(11) 0.98611(11) 0.0281(6) Uani 1 1 d . A .
C54 C 0.1752(3) 0.39562(16) 0.98425(15) 0.0642(11) Uani 1 1 d . . .
H54C H 0.1359 0.4329 0.9819 0.096 Uiso 1 1 calc R A .
H54A H 0.2218 0.3902 0.9497 0.096 Uiso 1 1 calc R . .
H54B H 0.2278 0.3939 1.02 0.096 Uiso 1 1 calc R . .
C55 C 0.0100(3) 0.35699(15) 1.04070(12) 0.0475(8) Uani 1 1 d . . .
H55C H -0.0535 0.3285 1.0409 0.071 Uiso 1 1 calc R A .
H55B H -0.0247 0.3954 1.0398 0.071 Uiso 1 1 calc R . .
H55A H 0.0624 0.3527 1.0763 0.071 Uiso 1 1 calc R . .
C56 C 0.1435(3) 0.29048(14) 0.99241(14) 0.0514(9) Uani 1 1 d . . .
H56C H 0.1903 0.2891 1.03 0.077 Uiso 1 1 calc R A .
H56B H 0.1959 0.2853 0.96 0.077 Uiso 1 1 calc R . .
H56A H 0.0839 0.26 0.9913 0.077 Uiso 1 1 calc R . .
C14 C -0.1449(2) 0.09078(10) 0.95538(10) 0.0205(5) Uani 1 1 d . A .
H14 H -0.1801 0.1048 0.9895 0.025 Uiso 1 1 calc R . .
C13 C -0.1066(2) 0.03471(10) 0.95334(10) 0.0224(5) Uani 1 1 d . . .
H13 H -0.1135 0.0101 0.9862 0.027 Uiso 1 1 calc R A .
C11 C -0.04437(19) 0.05201(9) 0.85576(10) 0.0152(5) Uani 1 1 d . . .
C1 C 0.00851(19) 0.03035(9) 0.80153(10) 0.0163(5) Uani 1 1 d . A .
C9 C -0.0443(2) -0.01805(9) 0.77150(10) 0.0175(5) Uani 1 1 d . . .
C8 C -0.1569(2) -0.04092(9) 0.78365(11) 0.0215(5) Uani 1 1 d . A .
H8 H -0.1996 -0.0247 0.8143 0.026 Uiso 1 1 calc R . .
C7 C -0.2051(2) -0.08591(10) 0.75195(11) 0.0254(5) Uani 1 1 d . . .
H7 H -0.2807 -0.1002 0.7608 0.031 Uiso 1 1 calc R A .
C6 C -0.1442(2) -0.11123(10) 0.70653(11) 0.0274(6) Uani 1 1 d . A .
H6 H -0.1778 -0.1428 0.6852 0.033 Uiso 1 1 calc R . .
C5 C -0.0367(2) -0.09014(9) 0.69330(11) 0.0247(5) Uani 1 1 d . . .
H5 H 0.0042 -0.1072 0.6625 0.03 Uiso 1 1 calc R A .
C10 C 0.0157(2) -0.04332(9) 0.72450(10) 0.0198(5) Uani 1 1 d . A .
C4 C 0.1267(2) -0.02042(10) 0.71013(10) 0.0218(5) Uani 1 1 d . . .
H4 H 0.1689 -0.0392 0.6808 0.026 Uiso 1 1 calc R A .
C3 C 0.1766(2) 0.02738(9) 0.73636(10) 0.0188(5) Uani 1 1 d . A .
C2 C 0.1133(2) 0.05464(9) 0.78233(10) 0.0161(5) Uani 1 1 d . A .
Si1 Si 0.32325(6) 0.05470(3) 0.71139(3) 0.02184(15) Uani 1 1 d . . .
C41 C 0.3497(2) 0.02034(11) 0.63890(11) 0.0315(6) Uani 1 1 d . A .
H41A H 0.2833 0.0289 0.6107 0.047 Uiso 1 1 calc R . .
H41B H 0.3564 -0.0211 0.6441 0.047 Uiso 1 1 calc R . .
H41C H 0.4233 0.0352 0.624 0.047 Uiso 1 1 calc R . .
C42 C 0.3224(2) 0.13343(10) 0.69721(12) 0.0307(6) Uani 1 1 d . A .
H42A H 0.3969 0.1446 0.6803 0.046 Uiso 1 1 calc R . .
H42B H 0.3142 0.1539 0.7343 0.046 Uiso 1 1 calc R . .
H42C H 0.2556 0.143 0.6695 0.046 Uiso 1 1 calc R . .
C43 C 0.4487(2) 0.03403(11) 0.76677(12) 0.0287(6) Uani 1 1 d . A .
C45A C 0.4751(6) -0.0318(3) 0.7667(3) 0.0432(9) Uani 0.5 1 d P A 1
H45B H 0.529 -0.0414 0.8006 0.065 Uiso 0.5 1 calc PR A 1
H45A H 0.512 -0.0421 0.7302 0.065 Uiso 0.5 1 calc PR A 1
H45C H 0.4007 -0.053 0.7692 0.065 Uiso 0.5 1 calc PR A 1
C46A C 0.5672(5) 0.0646(3) 0.7587(3) 0.0432(9) Uani 0.5 1 d P A 1
H46B H 0.6298 0.0465 0.7839 0.065 Uiso 0.5 1 calc PR A 1
H46C H 0.5602 0.1048 0.7696 0.065 Uiso 0.5 1 calc PR A 1
H46A H 0.5872 0.0617 0.7174 0.065 Uiso 0.5 1 calc PR A 1
C44A C 0.4189(6) 0.0456(3) 0.8333(3) 0.0432(9) Uani 0.5 1 d P A 1
H44C H 0.3514 0.0219 0.8433 0.065 Uiso 0.5 1 calc PR A 1
H44B H 0.3991 0.086 0.8382 0.065 Uiso 0.5 1 calc PR A 1
H44A H 0.4881 0.0359 0.8595 0.065 Uiso 0.5 1 calc PR A 1
C45B C 0.4288(5) -0.0267(3) 0.7852(3) 0.0324(8) Uani 0.5 1 d P A 2
H45D H 0.4959 -0.0394 0.8112 0.049 Uiso 0.5 1 calc PR A 2
H45E H 0.4219 -0.0511 0.7502 0.049 Uiso 0.5 1 calc PR A 2
H45F H 0.3556 -0.029 0.8062 0.049 Uiso 0.5 1 calc PR A 2
C46B C 0.5641(5) 0.0385(3) 0.7323(3) 0.0324(8) Uani 0.5 1 d P A 2
H46E H 0.6334 0.0314 0.7592 0.049 Uiso 0.5 1 calc PR A 2
H46F H 0.5697 0.0769 0.7154 0.049 Uiso 0.5 1 calc PR A 2
H46D H 0.5615 0.0102 0.7006 0.049 Uiso 0.5 1 calc PR A 2
C44B C 0.4525(5) 0.0753(3) 0.8159(2) 0.0324(8) Uani 0.5 1 d P A 2
H44F H 0.3759 0.0755 0.834 0.049 Uiso 0.5 1 calc PR A 2
44DE H 0.469 0.1135 0.8009 0.049 Uiso 0.5 1 calc PR A 2
H44D H 0.5151 0.0643 0.8453 0.049 Uiso 0.5 1 calc PR A 2
C12 C -0.0582(2) 0.01510(9) 0.90261(10) 0.0201(5) Uani 1 1 d . A .
H12 H -0.0343 -0.0237 0.8999 0.024 Uiso 1 1 calc R . .
H51A H 0.010(2) 0.3538(11) 0.8148(12) 0.03 Uiso 1 1 d . . .
H51B H 0.107(2) 0.3183(12) 0.8477(11) 0.03 Uiso 1 1 d . . .
H51C H 0.118(2) 0.3834(12) 0.8473(11) 0.03 Uiso 1 1 d . . .
C101 C 0.3194(3) 0.08231(17) 0.06161(15) 0.0544(9) Uani 1 1 d . . .
H101 H 0.3465 0.088 0.1015 0.065 Uiso 1 1 calc R . .
C102 C 0.3635(3) 0.03786(15) 0.03020(15) 0.0503(9) Uani 1 1 d . . .
H102 H 0.4207 0.0127 0.0482 0.06 Uiso 1 1 calc R . .
C103 C 0.3239(3) 0.03008(14) -0.02777(15) 0.0458(8) Uani 1 1 d . . .
H103 H 0.354 -0.0005 -0.05 0.055 Uiso 1 1 calc R . .
C104 C 0.2398(2) 0.06705(15) -0.05364(14) 0.0444(8) Uani 1 1 d . . .
H104 H 0.2127 0.0617 -0.0936 0.053 Uiso 1 1 calc R . .
C105 C 0.1958(3) 0.11109(15) -0.02182(15) 0.0452(8) Uani 1 1 d . . .
H105 H 0.1378 0.136 -0.0396 0.054 Uiso 1 1 calc R . .
C106 C 0.2355(3) 0.11909(16) 0.03548(15) 0.0525(9) Uani 1 1 d . . .
H106 H 0.2056 0.1499 0.0575 0.063 Uiso 1 1 calc R . .
C111 C 0.8266(3) 0.10339(11) 0.13311(12) 0.0350(7) Uani 1 1 d . . .
H111 H 0.8311 0.0675 0.1526 0.042 Uiso 1 1 calc R . .
C112 C 0.9283(3) 0.13495(11) 0.12664(12) 0.0337(6) Uani 1 1 d . . .
H112 H 1.0029 0.1209 0.1418 0.04 Uiso 1 1 calc R . .
C113 C 0.9214(3) 0.18716(12) 0.09804(12) 0.0383(7) Uani 1 1 d . . .
H113 H 0.9912 0.209 0.0937 0.046 Uiso 1 1 calc R . .
C114 C 0.8137(3) 0.20745(12) 0.07600(12) 0.0417(8) Uani 1 1 d . . .
H114 H 0.8096 0.2432 0.0562 0.05 Uiso 1 1 calc R . .
C115 C 0.7116(3) 0.17647(12) 0.08225(11) 0.0384(7) Uani 1 1 d . . .
H115 H 0.6373 0.1908 0.0669 0.046 Uiso 1 1 calc R . .
C116 C 0.7178(3) 0.12416(12) 0.11112(11) 0.0351(7) Uani 1 1 d . . .
H116 H 0.6477 0.1026 0.1158 0.042 Uiso 1 1 calc R . .
C121 C -0.0629(3) -0.02065(18) 0.54552(14) 0.0588(10) Uani 1 1 d . . .
H121 H -0.1063 -0.035 0.5769 0.071 Uiso 1 1 calc R . .
C122 C 0.0260(3) 0.01837(18) 0.55681(14) 0.0599(10) Uani 1 1 d . . .
H122 H 0.044 0.0311 0.596 0.072 Uiso 1 1 calc R . .
C123 C 0.0895(3) 0.03914(18) 0.51123(15) 0.0609(10) Uani 1 1 d . . .
H123 H 0.1512 0.0661 0.519 0.073 Uiso 1 1 calc R . .

loop_
_atom_site_aniso_label
_atom_site_aniso_U_11
_atom_site_aniso_U_22
_atom_site_aniso_U_33
_atom_site_aniso_U_23
_atom_site_aniso_U_13
_atom_site_aniso_U_12
Y1 0.01429(11) 0.01337(10) 0.01646(11) 0.00234(9) 0.00335(8) 0.00009(9)
N1 0.0334(14) 0.0384(13) 0.0443(15) 0.0202(11) -0.0147(11) -0.0112(11)
N1A 0.0334(14) 0.0384(13) 0.0443(15) 0.0202(11) -0.0147(11) -0.0112(11)
Si4A 0.0426(15) 0.0360(7) 0.0337(13) -0.0014(9) -0.0165(8) 0.0069(10)
C4A 0.016 0.114 0.047 -0.033 -0.003 0.016
C5A 0.079(5) 0.033(3) 0.043(4) -0.006(3) -0.035(4) 0.021(4)
N1B 0.0334(14) 0.0384(13) 0.0443(15) 0.0202(11) -0.0147(11) -0.0112(11)
Si4B 0.0426(15) 0.0360(7) 0.0337(13) -0.0014(9) -0.0165(8) 0.0069(10)
C4B 0.047 0.093 0.219 -0.075 -0.039 0.038
C5B 0.263(15) 0.045(5) 0.060(6) 0.028(4) 0.048(8) 0.060(7)
Si3 0.0220(4) 0.0600(5) 0.0361(5) 0.0290(4) -0.0015(3) -0.0031(4)
C3A 0.034 0.059 0.03 0 0.004 0.001
C3B 0.056(2) 0.094(3) 0.054(2) 0.048(2) 0.0153(18) 0.008(2)
O2 0.0161(8) 0.0161(7) 0.0231(9) -0.0008(6) 0.0064(7) -0.0014(6)
O1 0.0157(8) 0.0159(7) 0.0182(8) 0.0007(6) 0.0040(6) -0.0007(6)
O3 0.0193(9) 0.0190(8) 0.0190(8) 0.0045(7) 0.0018(7) -0.0033(7)
C31 0.0219(13) 0.0288(13) 0.0245(13) 0.0034(11) -0.0011(11) -0.0030(11)
C32 0.056(2) 0.098(3) 0.068(3) 0.047(2) -0.029(2) -0.053(2)
C33 0.0422(19) 0.071(2) 0.047(2) 0.0282(17) -0.0066(16) -0.0328(17)
C34 0.0284(14) 0.0223(12) 0.0221(13) 0.0083(10) 0.0063(11) -0.0017(11)
N999 0.0136(10) 0.0164(9) 0.0169(10) 0.0008(8) 0.0030(8) -0.0010(7)
C15 0.0123(11) 0.0169(10) 0.0204(12) 0.0000(9) 0.0032(9) -0.0041(9)
C21 0.0177(12) 0.0186(11) 0.0164(11) -0.0029(9) 0.0031(9) -0.0022(9)
C29 0.0170(12) 0.0240(11) 0.0164(12) -0.0022(9) 0.0029(10) -0.0002(10)
C28 0.0206(13) 0.0253(12) 0.0231(13) -0.0048(10) 0.0041(10) -0.0022(10)
C27 0.0188(13) 0.0334(14) 0.0230(13) -0.0024(11) 0.0044(10) -0.0083(11)
C26 0.0156(12) 0.0385(14) 0.0211(13) -0.0003(11) 0.0038(10) 0.0036(11)
C25 0.0216(13) 0.0293(13) 0.0180(12) -0.0032(10) 0.0020(10) 0.0053(11)
C30 0.0181(12) 0.0249(12) 0.0131(11) -0.0023(9) 0.0024(9) 0.0019(10)
C24 0.0228(13) 0.0180(11) 0.0183(12) -0.0025(9) 0.0000(10) 0.0031(10)
C23 0.0193(12) 0.0180(11) 0.0145(11) -0.0008(9) -0.0003(9) 0.0002(9)
C22 0.0180(12) 0.0199(11) 0.0133(11) -0.0006(9) 0.0007(9) -0.0004(9)
Si2 0.0217(4) 0.0160(3) 0.0218(3) -0.0021(3) 0.0028(3) -0.0017(3)
C51 0.0334(16) 0.0200(13) 0.0317(15) 0.0003(11) 0.0101(13) -0.0038(12)
C52 0.0312(15) 0.0200(12) 0.0405(16) -0.0023(11) 0.0057(12) -0.0016(11)
C53 0.0295(15) 0.0284(13) 0.0259(14) -0.0030(11) -0.0014(11) -0.0038(11)
C54 0.062(2) 0.076(3) 0.052(2) 0.0112(19) -0.0233(18) -0.042(2)
C55 0.054(2) 0.064(2) 0.0242(15) -0.0089(14) -0.0002(14) 0.0005(17)
C56 0.050(2) 0.061(2) 0.0404(19) -0.0078(16) -0.0196(16) 0.0190(17)
C14 0.0188(12) 0.0231(12) 0.0204(12) -0.0006(10) 0.0087(10) -0.0038(10)
C13 0.0237(13) 0.0228(12) 0.0211(13) 0.0064(10) 0.0053(10) -0.0032(10)
C11 0.0124(11) 0.0153(10) 0.0180(12) 0.0018(9) 0.0014(9) -0.0013(9)
C1 0.0174(12) 0.0142(10) 0.0175(11) 0.0041(9) 0.0024(10) 0.0045(9)
C9 0.0181(12) 0.0131(10) 0.0213(12) 0.0037(9) 0.0002(10) 0.0044(9)
C8 0.0197(13) 0.0174(11) 0.0274(13) 0.0020(10) 0.0008(10) 0.0036(10)
C7 0.0206(13) 0.0210(12) 0.0342(15) 0.0031(11) -0.0030(11) -0.0013(10)
C6 0.0310(15) 0.0196(12) 0.0304(14) -0.0023(10) -0.0084(12) -0.0017(11)
C5 0.0331(14) 0.0171(11) 0.0236(13) -0.0014(10) -0.0007(11) 0.0053(11)
C10 0.0226(13) 0.0175(11) 0.0191(12) 0.0022(9) -0.0014(10) 0.0058(10)
C4 0.0269(14) 0.0185(11) 0.0207(12) 0.0012(9) 0.0064(11) 0.0064(10)
C3 0.0207(12) 0.0173(11) 0.0191(12) 0.0042(9) 0.0080(10) 0.0050(9)
C2 0.0189(12) 0.0135(10) 0.0158(11) 0.0048(9) 0.0008(9) 0.0033(9)
Si1 0.0219(4) 0.0185(3) 0.0263(4) 0.0025(3) 0.0120(3) 0.0035(3)
C41 0.0361(16) 0.0299(14) 0.0300(15) 0.0034(11) 0.0153(12) 0.0075(12)
C42 0.0282(15) 0.0230(12) 0.0429(16) 0.0051(12) 0.0183(13) 0.0010(11)
C43 0.0199(13) 0.0283(13) 0.0388(16) 0.0022(12) 0.0089(12) 0.0032(11)
C45A 0.029(2) 0.047(2) 0.053(3) 0.0079(18) -0.0012(18) 0.0090(17)
C46A 0.029(2) 0.047(2) 0.053(3) 0.0079(18) -0.0012(18) 0.0090(17)
C44A 0.029(2) 0.047(2) 0.053(3) 0.0079(18) -0.0012(18) 0.0090(17)
C45B 0.0237(17) 0.0427(19) 0.0302(19) 0.0025(15) -0.0027(14) 0.0087(15)
C46B 0.0237(17) 0.0427(19) 0.0302(19) 0.0025(15) -0.0027(14) 0.0087(15)
C44B 0.0237(17) 0.0427(19) 0.0302(19) 0.0025(15) -0.0027(14) 0.0087(15)
C12 0.0205(13) 0.0146(11) 0.0258(13) 0.0045(9) 0.0049(10) -0.0010(9)
C101 0.041(2) 0.083(3) 0.0366(18) 0.0191(18) -0.0144(15) -0.0201(19)
C102 0.0310(17) 0.061(2) 0.058(2) 0.0312(18) -0.0064(16) -0.0085(16)
C103 0.0322(17) 0.0532(19) 0.052(2) 0.0126(16) 0.0043(15) -0.0163(15)
C104 0.0245(16) 0.073(2) 0.0352(17) 0.0235(16) -0.0063(13) -0.0233(16)
C105 0.0206(15) 0.061(2) 0.053(2) 0.0257(17) -0.0038(14) -0.0114(15)
C106 0.0350(18) 0.068(2) 0.054(2) 0.0071(18) 0.0001(16) -0.0109(17)
C111 0.0477(18) 0.0272(14) 0.0301(15) 0.0044(12) 0.0020(13) 0.0102(13)
C112 0.0409(17) 0.0324(14) 0.0275(15) -0.0031(12) -0.0009(13) 0.0099(13)
C113 0.053(2) 0.0329(15) 0.0287(15) -0.0011(12) 0.0026(14) -0.0004(14)
C114 0.071(2) 0.0272(14) 0.0263(15) 0.0019(12) -0.0062(15) 0.0079(15)
C115 0.0527(19) 0.0398(16) 0.0219(14) -0.0074(13) -0.0046(13) 0.0225(15)
C116 0.0416(17) 0.0372(15) 0.0268(15) -0.0042(12) 0.0039(13) 0.0055(13)
C121 0.040(2) 0.103(3) 0.0338(19) 0.0253(19) 0.0100(15) 0.013(2)
C122 0.042(2) 0.109(3) 0.0288(17) 0.0110(19) 0.0043(15) 0.012(2)
C123 0.046(2) 0.094(3) 0.042(2) 0.0160(19) 0.0035(17) 0.005(2)

loop_
_atom_type_symbol
_atom_type_description
_atom_type_scat_dispersion_real
_atom_type_scat_dispersion_imag
_atom_type_scat_source
C C 0.0033 0.0016 'International Tables Vol C Tables 4.2.6.8 and 6.1.1.4'
H H 0 0 'International Tables Vol C Tables 4.2.6.8 and 6.1.1.4'
N N 0.0061 0.0033 'International Tables Vol C Tables 4.2.6.8 and 6.1.1.4'
O O 0.0106 0.006 'International Tables Vol C Tables 4.2.6.8 and 6.1.1.4'
Si Si 0.0817 0.0704 'International Tables Vol C Tables 4.2.6.8 and 6.1.1.4'
Y Y -2.7962 3.5667 'International Tables Vol C Tables 4.2.6.8 and 6.1.1.4'

loop_
_geom_angle_atom_site_label_1
_geom_angle_atom_site_label_2
_geom_angle_atom_site_label_3
_geom_angle
_geom_angle_site_symmetry_1
_geom_angle_site_symmetry_3
O2 Y1 O1 118.65(6) . .
O2 Y1 N1 117.51(8) . .
O1 Y1 N1 123.24(8) . .
O2 Y1 O3 88.07(5) . .
O1 Y1 O3 87.14(5) . .
N1 Y1 O3 102.37(7) . .
O2 Y1 N999 78.61(6) . .
O1 Y1 N999 80.03(6) . .
N1 Y1 N999 103.57(7) . .
O3 Y1 N999 154.01(6) . .
O2 Y1 C2 131.59(6) . .
O1 Y1 C2 23.46(6) . .
N1 Y1 C2 104.56(8) . .
O3 Y1 C2 105.99(6) . .
N999 Y1 C2 68.78(6) . .
O2 Y1 Si3 146.53(4) . .
O1 Y1 Si3 93.98(4) . .
N1 Y1 Si3 29.28(7) . .
O3 Y1 Si3 101.64(4) . .
N999 Y1 Si3 101.73(5) . .
C2 Y1 Si3 76.74(5) . .
O2 Y1 Si4B 95.55(6) . .
O1 Y1 Si4B 145.67(6) . .
N1 Y1 Si4B 22.58(8) . .
O3 Y1 Si4B 97.53(6) . .
N999 Y1 Si4B 105.83(6) . .
C2 Y1 Si4B 126.73(7) . .
Si3 Y1 Si4B 51.72(5) . .
Si4B N1 Si3 123.08(17) . .
Si3 N1 Si4A 130.09(16) . .
Si4B N1 Y1 124.95(17) . .
Si3 N1 Y1 111.39(12) . .
Si4A N1 Y1 116.67(15) . .
C4A Si4A N1 115.4(3) . .
C4A Si4A C5A 109.1(4) . .
N1 Si4A C5A 107.8(3) . .
C4A Si4A H4A 107(3) . .
N1 Si4A H4A 106(4) . .
C5A Si4A H4A 112(4) . .
C4A Si4A H4B 123(3) . .
N1 Si4A H4B 97(3) . .
C5A Si4A H4B 102(3) . .
Si4A C4A H4A3 109.5 . .
Si4A C4A H4A1 109.5 . .
H4A3 C4A H4A1 109.5 . .
Si4A C4A H4A2 109.5 . .
H4A3 C4A H4A2 109.5 . .
H4A1 C4A H4A2 109.5 . .
Si4A C5A H5A3 109.5 . .
Si4A C5A H5A1 109.5 . .
H5A3 C5A H5A1 109.5 . .
Si4A C5A H5A2 109.5 . .
H5A3 C5A H5A2 109.5 . .
H5A1 C5A H5A2 109.5 . .
N1 Si4B C4B 113.7(4) . .
N1 Si4B C5B 116.9(4) . .
C4B Si4B C5B 109.1(7) . .
C4B Si4B Y1 125.0(4) . .
C5B Si4B Y1 124.6(5) . .
N1 Si4B H4A 109(3) . .
C4B Si4B H4A 98(3) . .
C5B Si4B H4A 108(3) . .
Y1 Si4B H4A 77(3) . .
N1 Si4B H4B 108(4) . .
C4B Si4B H4B 111(3) . .
C5B Si4B H4B 97(3) . .
Y1 Si4B H4B 76(4) . .
Si4B C4B H4BA 109.5 . .
Si4B C4B H4B3 109.5 . .
H4BA C4B H4B3 109.5 . .
Si4B C4B H4B2 109.5 . .
H4BA C4B H4B2 109.5 . .
H4B3 C4B H4B2 109.5 . .
Si4B C5B H5B3 109.5 . .
Si4B C5B H5B1 109.5 . .
H5B3 C5B H5B1 109.5 . .
Si4B C5B H5B2 109.5 . .
H5B3 C5B H5B2 109.5 . .
H5B1 C5B H5B2 109.5 . .
N1 Si3 C3A 113.96(12) . .
N1 Si3 C3B 115.97(16) . .
C3A Si3 C3B 109.51(17) . .
C3A Si3 Y1 118.66(9) . .
C3B Si3 Y1 131.64(14) . .
N1 Si3 H2 104.6(12) . .
C3A Si3 H2 106.4(12) . .
C3B Si3 H2 105.5(12) . .
Y1 Si3 H2 65.7(12) . .
Si3 C3A H3C 109.5 . .
Si3 C3A H3A 109.5 . .
H3C C3A H3A 109.5 . .
Si3 C3A H3B 109.5 . .
H3C C3A H3B 109.5 . .
H3A C3A H3B 109.5 . .
Si3 C3B H3F 109.5 . .
Si3 C3B H3D 109.5 . .
H3F C3B H3D 109.5 . .
Si3 C3B H3E 109.5 . .
H3F C3B H3E 109.5 . .
H3D C3B H3E 109.5 . .
C22 O2 Y1 121.61(13) . .
C2 O1 Y1 116.22(13) . .
C31 O3 C34 109.84(17) . .
C31 O3 Y1 117.11(12) . .
C34 O3 Y1 133.03(13) . .
O3 C31 C32 105.4(2) . .
O3 C31 H31A 110.7 . .
C32 C31 H31A 110.7 . .
O3 C31 H31B 110.7 . .
C32 C31 H31B 110.7 . .
H31A C31 H31B 108.8 . .
C33 C32 C31 106.9(3) . .
C33 C32 H32B 110.3 . .
C31 C32 H32B 110.3 . .
C33 C32 H32A 110.3 . .
C31 C32 H32A 110.3 . .
H32B C32 H32A 108.6 . .
C32 C33 C34 107.5(2) . .
C32 C33 H33B 110.2 . .
C34 C33 H33B 110.2 . .
C32 C33 H33A 110.2 . .
C34 C33 H33A 110.2 . .
H33B C33 H33A 108.5 . .
O3 C34 C33 104.9(2) . .
O3 C34 H34A 110.8 . .
C33 C34 H34A 110.8 . .
O3 C34 H34B 110.8 . .
C33 C34 H34B 110.8 . .
H34A C34 H34B 108.8 . .
C11 N999 C15 119.25(18) . .
C11 N999 Y1 115.98(13) . .
C15 N999 Y1 118.51(13) . .
N999 C15 C14 120.8(2) . .
N999 C15 C21 119.97(19) . .
C14 C15 C21 119.2(2) . .
C22 C21 C29 120.3(2) . .
C22 C21 C15 120.3(2) . .
C29 C21 C15 119.12(19) . .
C30 C29 C28 117.9(2) . .
C30 C29 C21 118.8(2) . .
C28 C29 C21 123.3(2) . .
C27 C28 C29 120.8(2) . .
C27 C28 H28 119.6 . .
C29 C28 H28 119.6 . .
C28 C27 C26 120.9(2) . .
C28 C27 H27 119.5 . .
C26 C27 H27 119.5 . .
C25 C26 C27 119.5(2) . .
C25 C26 H26 120.3 . .
C27 C26 H26 120.3 . .
C26 C25 C30 121.3(2) . .
C26 C25 H25 119.3 . .
C30 C25 H25 119.3 . .
C25 C30 C24 121.8(2) . .
C25 C30 C29 119.5(2) . .
C24 C30 C29 118.7(2) . .
C23 C24 C30 123.6(2) . .
C23 C24 H30 118.2 . .
C30 C24 H30 118.2 . .
C24 C23 C22 117.7(2) . .
C24 C23 Si2 119.45(17) . .
C22 C23 Si2 122.70(17) . .
O2 C22 C21 120.55(19) . .
O2 C22 C23 118.77(19) . .
C21 C22 C23 120.7(2) . .
C51 Si2 C52 107.78(13) . .
C51 Si2 C23 111.28(11) . .
C52 Si2 C23 108.35(11) . .
C51 Si2 C53 110.89(13) . .
C52 Si2 C53 108.64(12) . .
C23 Si2 C53 109.81(11) . .
Si2 C51 H51A 110.0(16) . .
Si2 C51 H51B 110.2(17) . .
H51A C51 H51B 109(2) . .
Si2 C51 H51C 113.6(15) . .
H51A C51 H51C 106(2) . .
H51B C51 H51C 108(2) . .
Si2 C52 H52A 109.5 . .
Si2 C52 H52B 109.5 . .
H52A C52 H52B 109.5 . .
Si2 C52 H52C 109.5 . .
H52A C52 H52C 109.5 . .
H52B C52 H52C 109.5 . .
C56 C53 C55 107.5(2) . .
C56 C53 C54 109.2(3) . .
C55 C53 C54 108.9(3) . .
C56 C53 Si2 111.44(18) . .
C55 C53 Si2 109.73(19) . .
C54 C53 Si2 110.00(19) . .
C53 C54 H54C 109.5 . .
C53 C54 H54A 109.5 . .
H54C C54 H54A 109.5 . .
C53 C54 H54B 109.5 . .
H54C C54 H54B 109.5 . .
H54A C54 H54B 109.5 . .
C53 C55 H55C 109.5 . .
C53 C55 H55B 109.5 . .
H55C C55 H55B 109.5 . .
C53 C55 H55A 109.5 . .
H55C C55 H55A 109.5 . .
H55B C55 H55A 109.5 . .
C53 C56 H56C 109.5 . .
C53 C56 H56B 109.5 . .
H56C C56 H56B 109.5 . .
C53 C56 H56A 109.5 . .
H56C C56 H56A 109.5 . .
H56B C56 H56A 109.5 . .
C13 C14 C15 119.9(2) . .
C13 C14 H14 120.1 . .
C15 C14 H14 120.1 . .
C12 C13 C14 118.8(2) . .
C12 C13 H13 120.6 . .
C14 C13 H13 120.6 . .
N999 C11 C12 121.1(2) . .
N999 C11 C1 119.49(18) . .
C12 C11 C1 119.45(19) . .
C2 C1 C9 120.4(2) . .
C2 C1 C11 120.3(2) . .
C9 C1 C11 119.15(19) . .
C8 C9 C10 117.3(2) . .
C8 C9 C1 123.8(2) . .
C10 C9 C1 118.8(2) . .
C7 C8 C9 121.3(2) . .
C7 C8 H8 119.4 . .
C9 C8 H8 119.4 . .
C8 C7 C6 121.0(2) . .
C8 C7 H7 119.5 . .
C6 C7 H7 119.5 . .
C5 C6 C7 119.4(2) . .
C5 C6 H6 120.3 . .
C7 C6 H6 120.3 . .
C6 C5 C10 121.5(2) . .
C6 C5 H5 119.3 . .
C10 C5 H5 119.3 . .
C5 C10 C4 121.7(2) . .
C5 C10 C9 119.6(2) . .
C4 C10 C9 118.7(2) . .
C3 C4 C10 123.6(2) . .
C3 C4 H4 118.2 . .
C10 C4 H4 118.2 . .
C4 C3 C2 117.7(2) . .
C4 C3 Si1 119.28(17) . .
C2 C3 Si1 122.99(17) . .
O1 C2 C1 120.60(19) . .
O1 C2 C3 119.0(2) . .
C1 C2 C3 120.4(2) . .
C1 C2 Y1 94.04(13) . .
C3 C2 Y1 133.53(14) . .
C42 Si1 C41 105.72(12) . .
C42 Si1 C3 112.88(11) . .
C41 Si1 C3 107.80(12) . .
C42 Si1 C43 111.16(12) . .
C41 Si1 C43 108.81(12) . .
C3 Si1 C43 110.25(11) . .
Si1 C41 H41A 109.5 . .
Si1 C41 H41B 109.5 . .
H41A C41 H41B 109.5 . .
Si1 C41 H41C 109.5 . .
H41A C41 H41C 109.5 . .
H41B C41 H41C 109.5 . .
Si1 C42 H42A 109.5 . .
Si1 C42 H42B 109.5 . .
H42A C42 H42B 109.5 . .
Si1 C42 H42C 109.5 . .
H42A C42 H42C 109.5 . .
H42B C42 H42C 109.5 . .
C44B C43 C45B 114.0(4) . .
C44B C43 C46A 78.4(4) . .
C45B C43 C46A 128.2(4) . .
C44B C43 C46B 110.3(4) . .
C45B C43 C46B 110.3(4) . .
C44B C43 C45A 130.3(4) . .
C46A C43 C45A 106.8(4) . .
C46B C43 C45A 84.4(4) . .
C45B C43 C44A 81.5(4) . .
C46A C43 C44A 105.5(4) . .
C46B C43 C44A 133.9(4) . .
C45A C43 C44A 102.6(4) . .
C44B C43 Si1 108.8(3) . .
C45B C43 Si1 107.9(3) . .
C46A C43 Si1 115.0(3) . .
C46B C43 Si1 105.1(2) . .
C45A C43 Si1 112.5(3) . .
C44A C43 Si1 113.3(3) . .
C43 C45A H45B 109.5 . .
C43 C45A H45A 109.5 . .
C43 C45A H45C 109.5 . .
C43 C46A H46B 109.5 . .
C43 C46A H46C 109.5 . .
C43 C46A H46A 109.5 . .
C43 C44A H44C 109.5 . .
C43 C44A H44B 109.5 . .
C43 C44A H44A 109.5 . .
C43 C45B H45D 109.5 . .
C43 C45B H45E 109.5 . .
H45D C45B H45E 109.5 . .
C43 C45B H45F 109.5 . .
H45D C45B H45F 109.5 . .
H45E C45B H45F 109.5 . .
C43 C46B H46E 109.5 . .
C43 C46B H46F 109.5 . .
H46E C46B H46F 109.5 . .
C43 C46B H46D 109.5 . .
H46E C46B H46D 109.5 . .
H46F C46B H46D 109.5 . .
C43 C44B H44F 109.5 . .
C43 C44B 44DE 109.5 . .
H44F C44B 44DE 109.5 . .
C43 C44B H44D 109.5 . .
H44F C44B H44D 109.5 . .
44DE C44B H44D 109.5 . .
C13 C12 C11 120.0(2) . .
C13 C12 H12 120 . .
C11 C12 H12 120 . .
C102 C101 C106 120.5(3) . .
C102 C101 H101 119.8 . .
C106 C101 H101 119.8 . .
C101 C102 C103 119.4(3) . .
C101 C102 H102 120.3 . .
C103 C102 H102 120.3 . .
C102 C103 C104 119.9(3) . .
C102 C103 H103 120.1 . .
C104 C103 H103 120.1 . .
C105 C104 C103 120.3(3) . .
C105 C104 H104 119.8 . .
C103 C104 H104 119.8 . .
C106 C105 C104 119.9(3) . .
C106 C105 H105 120.1 . .
C104 C105 H105 120.1 . .
C105 C106 C101 120.1(4) . .
C105 C106 H106 120 . .
C101 C106 H106 120 . .
C112 C111 C116 119.9(3) . .
C112 C111 H111 120 . .
C116 C111 H111 120 . .
C111 C112 C113 119.8(3) . .
C111 C112 H112 120.1 . .
C113 C112 H112 120.1 . .
C114 C113 C112 120.1(3) . .
C114 C113 H113 119.9 . .
C112 C113 H113 119.9 . .
C113 C114 C115 120.6(3) . .
C113 C114 H114 119.7 . .
C115 C114 H114 119.7 . .
C114 C115 C116 119.6(3) . .
C114 C115 H115 120.2 . .
C116 C115 H115 120.2 . .
C111 C116 C115 119.9(3) . .
C111 C116 H116 120 . .
C115 C116 H116 120 . .
C122 C121 C123 120.2(3) . 3_556
C122 C121 H121 119.9 . .
C123 C121 H121 119.9 3_556 .
C121 C122 C123 120.0(3) . .
C121 C122 H122 120 . .
C123 C122 H122 120 . .
C121 C123 C122 119.8(4) 3_556 .
C121 C123 H123 120.1 3_556 .
C122 C123 H123 120.1 . .

loop_
_geom_bond_atom_site_label_1
_geom_bond_atom_site_label_2
_geom_bond_distance
_geom_bond_site_symmetry_2
Y1 O2 2.1535(15) .
Y1 O1 2.1705(15) .
Y1 N1 2.210(2) .
Y1 O3 2.3264(15) .
Y1 N999 2.4385(17) .
Y1 C2 3.009(2) .
Y1 Si3 3.2465(9) .
Y1 Si4B 3.374(3) .
N1 Si4B 1.581(4) .
N1 Si3 1.706(3) .
N1 Si4A 1.839(4) .
Si4A C4A 1.821(7) .
Si4A C5A 1.878(7) .
Si4A H4A 1.39(9) .
Si4A H4B 1.46(9) .
C4A H4A3 0.98 .
C4A H4A1 0.98 .
C4A H4A2 0.98 .
C5A H5A3 0.98 .
C5A H5A1 0.98 .
C5A H5A2 0.98 .
Si4B C4B 1.811(9) .
Si4B C5B 1.873(8) .
Si4B H4A 1.59(9) .
Si4B H4B 1.49(9) .
C4B H4BA 0.98 .
C4B H4B3 0.98 .
C4B H4B2 0.98 .
C5B H5B3 0.98 .
C5B H5B1 0.98 .
C5B H5B2 0.98 .
Si3 C3A 1.861(3) .
Si3 C3B 1.868(3) .
Si3 H2 1.40(3) .
C3A H3C 0.98 .
C3A H3A 0.98 .
C3A H3B 0.98 .
C3B H3F 0.98 .
C3B H3D 0.98 .
C3B H3E 0.98 .
O2 C22 1.342(3) .
O1 C2 1.335(3) .
O3 C31 1.463(3) .
O3 C34 1.472(3) .
C31 C32 1.486(4) .
C31 H31A 0.99 .
C31 H31B 0.99 .
C32 C33 1.447(4) .
C32 H32B 0.99 .
C32 H32A 0.99 .
C33 C34 1.493(4) .
C33 H33B 0.99 .
C33 H33A 0.99 .
C34 H34A 0.99 .
C34 H34B 0.99 .
N999 C11 1.363(3) .
N999 C15 1.366(3) .
C15 C14 1.395(3) .
C15 C21 1.488(3) .
C21 C22 1.393(3) .
C21 C29 1.444(3) .
C29 C30 1.422(3) .
C29 C28 1.424(3) .
C28 C27 1.376(3) .
C28 H28 0.95 .
C27 C26 1.406(3) .
C27 H27 0.95 .
C26 C25 1.367(3) .
C26 H26 0.95 .
C25 C30 1.416(3) .
C25 H25 0.95 .
C30 C24 1.420(3) .
C24 C23 1.373(3) .
C24 H30 0.95 .
C23 C22 1.448(3) .
C23 Si2 1.888(2) .
Si2 C51 1.861(3) .
Si2 C52 1.878(3) .
Si2 C53 1.903(3) .
C51 H51A 0.97(3) .
C51 H51B 0.91(3) .
C51 H51C 0.98(3) .
C52 H52A 0.98 .
C52 H52B 0.98 .
C52 H52C 0.98 .
C53 C56 1.529(4) .
C53 C55 1.533(4) .
C53 C54 1.534(4) .
C54 H54C 0.98 .
C54 H54A 0.98 .
C54 H54B 0.98 .
C55 H55C 0.98 .
C55 H55B 0.98 .
C55 H55A 0.98 .
C56 H56C 0.98 .
C56 H56B 0.98 .
C56 H56A 0.98 .
C14 C13 1.384(3) .
C14 H14 0.95 .
C13 C12 1.384(3) .
C13 H13 0.95 .
C11 C12 1.388(3) .
C11 C1 1.490(3) .
C1 C2 1.405(3) .
C1 C9 1.436(3) .
C9 C8 1.422(3) .
C9 C10 1.427(3) .
C8 C7 1.371(3) .
C8 H8 0.95 .
C7 C6 1.405(4) .
C7 H7 0.95 .
C6 C5 1.361(4) .
C6 H6 0.95 .
C5 C10 1.417(3) .
C5 H5 0.95 .
C10 C4 1.419(3) .
C4 C3 1.374(3) .
C4 H4 0.95 .
C3 C2 1.449(3) .
C3 Si1 1.893(2) .
Si1 C42 1.872(2) .
Si1 C41 1.874(3) .
Si1 C43 1.903(3) .
C41 H41A 0.98 .
C41 H41B 0.98 .
C41 H41C 0.98 .
C42 H42A 0.98 .
C42 H42B 0.98 .
C42 H42C 0.98 .
C43 C44B 1.476(6) .
C43 C45B 1.503(7) .
C43 C46A 1.538(7) .
C43 C46B 1.563(6) .
C43 C45A 1.571(7) .
C43 C44A 1.593(7) .
C45A H45B 0.98 .
C45A H45A 0.98 .
C45A H45C 0.98 .
C46A H46B 0.98 .
C46A H46C 0.98 .
C46A H46A 0.98 .
C44A H44C 0.98 .
C44A H44B 0.98 .
C44A H44A 0.98 .
C45B H45D 0.98 .
C45B H45E 0.98 .
C45B H45F 0.98 .
C46B H46E 0.98 .
C46B H46F 0.98 .
C46B H46D 0.98 .
C44B H44F 0.98 .
C44B 44DE 0.98 .
C44B H44D 0.98 .
C12 H12 0.95 .
C101 C102 1.373(5) .
C101 C106 1.389(5) .
C101 H101 0.95 .
C102 C103 1.379(5) .
C102 H102 0.95 .
C103 C104 1.390(4) .
C103 H103 0.95 .
C104 C105 1.370(5) .
C104 H104 0.95 .
C105 C106 1.366(5) .
C105 H105 0.95 .
C106 H106 0.95 .
C111 C112 1.382(4) .
C111 C116 1.387(4) .
C111 H111 0.95 .
C112 C113 1.385(4) .
C112 H112 0.95 .
C113 C114 1.373(4) .
C113 H113 0.95 .
C114 C115 1.377(4) .
C114 H114 0.95 .
C115 C116 1.390(4) .
C115 H115 0.95 .
C116 H116 0.95 .
C121 C122 1.371(5) .
C121 C123 1.378(5) 3_556
C121 H121 0.95 .
C122 C123 1.382(4) .
C122 H122 0.95 .
C123 C121 1.378(5) 3_556
C123 H123 0.95 .

loop_
_geom_torsion_atom_site_label_1
_geom_torsion_atom_site_label_2
_geom_torsion_atom_site_label_3
_geom_torsion_atom_site_label_4
_geom_torsion
_geom_torsion_site_symmetry_1
_geom_torsion_site_symmetry_4
O2 Y1 N1 Si4B 14.6(2) . .
O1 Y1 N1 Si4B -174.48(15) . .
O3 Y1 N1 Si4B -79.73(18) . .
N999 Y1 N1 Si4B 98.66(18) . .
C2 Y1 N1 Si4B 169.87(17) . .
Si3 Y1 N1 Si4B -171.5(3) . .
O2 Y1 N1 Si3 -173.91(9) . .
O1 Y1 N1 Si3 -2.98(15) . .
O3 Y1 N1 Si3 91.77(11) . .
N999 Y1 N1 Si3 -89.84(12) . .
C2 Y1 N1 Si3 -18.62(13) . .
Si4B Y1 N1 Si3 171.5(3) . .
O2 Y1 N1 Si4A -7.78(17) . .
O1 Y1 N1 Si4A 163.15(12) . .
O3 Y1 N1 Si4A -102.10(14) . .
N999 Y1 N1 Si4A 76.29(15) . .
C2 Y1 N1 Si4A 147.51(14) . .
Si3 Y1 N1 Si4A 166.1(2) . .
Si4B Y1 N1 Si4A -22.37(16) . .
Si4B N1 Si4A C4A 155.8(7) . .
Si3 N1 Si4A C4A 77.6(3) . .
Y1 N1 Si4A C4A -85.4(3) . .
Si4B N1 Si4A C5A 33.5(5) . .
Si3 N1 Si4A C5A -44.6(3) . .
Y1 N1 Si4A C5A 152.4(3) . .
Si3 N1 Si4B C4B 70.9(5) . .
Si4A N1 Si4B C4B -45.8(6) . .
Y1 N1 Si4B C4B -118.6(5) . .
Si3 N1 Si4B C5B -57.6(5) . .
Si4A N1 Si4B C5B -174.3(8) . .
Y1 N1 Si4B C5B 113.0(5) . .
Si3 N1 Si4B Y1 -170.6(3) . .
Si4A N1 Si4B Y1 72.8(5) . .
O2 Y1 Si4B N1 -167.03(18) . .
O1 Y1 Si4B N1 8.2(2) . .
O3 Y1 Si4B N1 104.19(19) . .
N999 Y1 Si4B N1 -87.32(19) . .
C2 Y1 Si4B N1 -12.3(2) . .
Si3 Y1 Si4B N1 5.28(17) . .
O2 Y1 Si4B C4B -87.9(4) . .
O1 Y1 Si4B C4B 87.4(4) . .
N1 Y1 Si4B C4B 79.2(5) . .
O3 Y1 Si4B C4B -176.6(4) . .
N999 Y1 Si4B C4B -8.1(4) . .
C2 Y1 Si4B C4B 66.9(4) . .
Si3 Y1 Si4B C4B 84.5(4) . .
O2 Y1 Si4B C5B 106.5(4) . .
O1 Y1 Si4B C5B -78.2(4) . .
N1 Y1 Si4B C5B -86.4(4) . .
O3 Y1 Si4B C5B 17.8(4) . .
N999 Y1 Si4B C5B -173.8(4) . .
C2 Y1 Si4B C5B -98.7(4) . .
Si3 Y1 Si4B C5B -81.2(4) . .
Si4B N1 Si3 C3A -81.7(2) . .
Si4A N1 Si3 C3A -57.1(2) . .
Y1 N1 Si3 C3A 106.61(14) . .
Si4B N1 Si3 C3B 46.8(2) . .
Si4A N1 Si3 C3B 71.4(2) . .
Y1 N1 Si3 C3B -124.86(15) . .
Si4B N1 Si3 Y1 171.7(3) . .
Si4A N1 Si3 Y1 -163.7(3) . .
O2 Y1 Si3 N1 9.83(14) . .
O1 Y1 Si3 N1 177.51(13) . .
O3 Y1 Si3 N1 -94.60(13) . .
N999 Y1 Si3 N1 96.87(13) . .
C2 Y1 Si3 N1 161.49(13) . .
Si4B Y1 Si3 N1 -4.14(13) . .
O2 Y1 Si3 C3A -83.79(14) . .
O1 Y1 Si3 C3A 83.89(12) . .
N1 Y1 Si3 C3A -93.61(17) . .
O3 Y1 Si3 C3A 171.79(12) . .
N999 Y1 Si3 C3A 3.26(12) . .
C2 Y1 Si3 C3A 67.88(12) . .
Si4B Y1 Si3 C3A -97.76(13) . .
O2 Y1 Si3 C3B 90.58(18) . .
O1 Y1 Si3 C3B -101.74(17) . .
N1 Y1 Si3 C3B 80.8(2) . .
O3 Y1 Si3 C3B -13.84(17) . .
N999 Y1 Si3 C3B 177.63(17) . .
C2 Y1 Si3 C3B -117.75(17) . .
Si4B Y1 Si3 C3B 76.61(17) . .
O1 Y1 O2 C22 -126.92(15) . .
N1 Y1 O2 C22 44.44(17) . .
O3 Y1 O2 C22 147.39(15) . .
N999 Y1 O2 C22 -55.06(15) . .
C2 Y1 O2 C22 -102.81(16) . .
Si3 Y1 O2 C22 39.04(19) . .
Si4B Y1 O2 C22 50.01(16) . .
O2 Y1 O1 C2 129.87(14) . .
N1 Y1 O1 C2 -40.97(17) . .
O3 Y1 O1 C2 -143.90(14) . .
N999 Y1 O1 C2 58.80(14) . .
Si3 Y1 O1 C2 -42.42(14) . .
Si4B Y1 O1 C2 -44.72(19) . .
O2 Y1 O3 C31 61.30(15) . .
O1 Y1 O3 C31 -57.51(15) . .
N1 Y1 O3 C31 179.06(15) . .
N999 Y1 O3 C31 2.6(2) . .
C2 Y1 O3 C31 -71.64(15) . .
Si3 Y1 O3 C31 -151.00(14) . .
Si4B Y1 O3 C31 156.65(15) . .
O2 Y1 O3 C34 -116.68(18) . .
O1 Y1 O3 C34 124.50(18) . .
N1 Y1 O3 C34 1.07(19) . .
N999 Y1 O3 C34 -175.36(17) . .
C2 Y1 O3 C34 110.38(18) . .
Si3 Y1 O3 C34 31.02(18) . .
Si4B Y1 O3 C34 -21.34(18) . .
C34 O3 C31 C32 10.2(3) . .
Y1 O3 C31 C32 -168.2(2) . .
O3 C31 C32 C33 -21.1(4) . .
C31 C32 C33 C34 24.2(4) . .
C31 O3 C34 C33 4.2(3) . .
Y1 O3 C34 C33 -177.73(19) . .
C32 C33 C34 O3 -17.5(4) . .
O2 Y1 N999 C11 -138.85(16) . .
O1 Y1 N999 C11 -16.71(15) . .
N1 Y1 N999 C11 105.30(17) . .
O3 Y1 N999 C11 -78.3(2) . .
C2 Y1 N999 C11 4.72(15) . .
Si3 Y1 N999 C11 75.33(15) . .
Si4B Y1 N999 C11 128.55(15) . .
O2 Y1 N999 C15 13.20(16) . .
O1 Y1 N999 C15 135.33(16) . .
N1 Y1 N999 C15 -102.66(17) . .
O3 Y1 N999 C15 73.8(2) . .
C2 Y1 N999 C15 156.76(17) . .
Si3 Y1 N999 C15 -132.63(15) . .
Si4B Y1 N999 C15 -79.41(17) . .
C11 N999 C15 C14 3.5(3) . .
Y1 N999 C15 C14 -147.62(17) . .
C11 N999 C15 C21 -177.6(2) . .
Y1 N999 C15 C21 31.3(3) . .
N999 C15 C21 C22 -56.5(3) . .
C14 C15 C21 C22 122.5(2) . .
N999 C15 C21 C29 129.8(2) . .
C14 C15 C21 C29 -51.2(3) . .
C22 C21 C29 C30 -4.4(3) . .
C15 C21 C29 C30 169.3(2) . .
C22 C21 C29 C28 174.4(2) . .
C15 C21 C29 C28 -11.9(3) . .
C30 C29 C28 C27 -2.4(3) . .
C21 C29 C28 C27 178.8(2) . .
C29 C28 C27 C26 0.1(4) . .
C28 C27 C26 C25 1.9(4) . .
C27 C26 C25 C30 -1.5(4) . .
C26 C25 C30 C24 -179.3(2) . .
C26 C25 C30 C29 -1.0(3) . .
C28 C29 C30 C25 2.9(3) . .
C21 C29 C30 C25 -178.3(2) . .
C28 C29 C30 C24 -178.8(2) . .
C21 C29 C30 C24 0.1(3) . .
C25 C30 C24 C23 -179.4(2) . .
C29 C30 C24 C23 2.3(3) . .
C30 C24 C23 C22 -0.4(3) . .
C30 C24 C23 Si2 -176.43(18) . .
Y1 O2 C22 C21 52.8(3) . .
Y1 O2 C22 C23 -128.35(17) . .
C29 C21 C22 O2 -174.7(2) . .
C15 C21 C22 O2 11.6(3) . .
C29 C21 C22 C23 6.4(3) . .
C15 C21 C22 C23 -167.2(2) . .
C24 C23 C22 O2 177.1(2) . .
Si2 C23 C22 O2 -7.0(3) . .
C24 C23 C22 C21 -4.0(3) . .
Si2 C23 C22 C21 171.87(17) . .
C24 C23 Si2 C51 -137.5(2) . .
C22 C23 Si2 C51 46.7(2) . .
C24 C23 Si2 C52 -19.1(2) . .
C22 C23 Si2 C52 165.00(19) . .
C24 C23 Si2 C53 99.4(2) . .
C22 C23 Si2 C53 -76.5(2) . .
C51 Si2 C53 C56 -68.9(2) . .
C52 Si2 C53 C56 172.8(2) . .
C23 Si2 C53 C56 54.5(2) . .
C51 Si2 C53 C55 172.13(19) . .
C52 Si2 C53 C55 53.9(2) . .
C23 Si2 C53 C55 -64.5(2) . .
C51 Si2 C53 C54 52.3(2) . .
C52 Si2 C53 C54 -65.9(2) . .
C23 Si2 C53 C54 175.7(2) . .
N999 C15 C14 C13 -1.6(3) . .
C21 C15 C14 C13 179.4(2) . .
C15 C14 C13 C12 -1.4(4) . .
C15 N999 C11 C12 -2.4(3) . .
Y1 N999 C11 C12 149.44(18) . .
C15 N999 C11 C1 177.3(2) . .
Y1 N999 C11 C1 -30.9(2) . .
N999 C11 C1 C2 60.3(3) . .
C12 C11 C1 C2 -120.1(2) . .
N999 C11 C1 C9 -123.9(2) . .
C12 C11 C1 C9 55.7(3) . .
C2 C1 C9 C8 -172.3(2) . .
C11 C1 C9 C8 11.9(3) . .
C2 C1 C9 C10 4.2(3) . .
C11 C1 C9 C10 -171.57(19) . .
C10 C9 C8 C7 0.8(3) . .
C1 C9 C8 C7 177.4(2) . .
C9 C8 C7 C6 0.4(4) . .
C8 C7 C6 C5 -1.0(4) . .
C7 C6 C5 C10 0.3(4) . .
C6 C5 C10 C4 -178.7(2) . .
C6 C5 C10 C9 1.0(3) . .
C8 C9 C10 C5 -1.5(3) . .
C1 C9 C10 C5 -178.3(2) . .
C8 C9 C10 C4 178.2(2) . .
C1 C9 C10 C4 1.4(3) . .
C5 C10 C4 C3 175.2(2) . .
C9 C10 C4 C3 -4.5(3) . .
C10 C4 C3 C2 1.8(3) . .
C10 C4 C3 Si1 -178.15(18) . .
Y1 O1 C2 C1 -55.2(2) . .
Y1 O1 C2 C3 124.31(18) . .
C9 C1 C2 O1 172.49(19) . .
C11 C1 C2 O1 -11.8(3) . .
C9 C1 C2 C3 -7.0(3) . .
C11 C1 C2 C3 168.7(2) . .
C9 C1 C2 Y1 140.30(18) . .
C11 C1 C2 Y1 -44.0(2) . .
C4 C3 C2 O1 -175.5(2) . .
Si1 C3 C2 O1 4.5(3) . .
C4 C3 C2 C1 4.0(3) . .
Si1 C3 C2 C1 -176.01(17) . .
C4 C3 C2 Y1 -128.0(2) . .
Si1 C3 C2 Y1 52.0(3) . .
O2 Y1 C2 O1 -64.23(16) . .
N1 Y1 C2 O1 145.49(15) . .
O3 Y1 C2 O1 37.75(15) . .
N999 Y1 C2 O1 -115.35(15) . .
Si3 Y1 C2 O1 136.26(14) . .
Si4B Y1 C2 O1 150.32(13) . .
O2 Y1 C2 C1 70.64(16) . .
O1 Y1 C2 C1 134.9(2) . .
N1 Y1 C2 C1 -79.64(15) . .
O3 Y1 C2 C1 172.61(13) . .
N999 Y1 C2 C1 19.52(13) . .
Si3 Y1 C2 C1 -88.88(13) . .
Si4B Y1 C2 C1 -74.81(15) . .
O2 Y1 C2 C3 -149.3(2) . .
O1 Y1 C2 C3 -85.1(2) . .
N1 Y1 C2 C3 60.4(2) . .
O3 Y1 C2 C3 -47.4(2) . .
N999 Y1 C2 C3 159.6(2) . .
Si3 Y1 C2 C3 51.2(2) . .
Si4B Y1 C2 C3 65.2(2) . .
C4 C3 Si1 C42 132.21(19) . .
C2 C3 Si1 C42 -47.8(2) . .
C4 C3 Si1 C41 15.8(2) . .
C2 C3 Si1 C41 -164.16(19) . .
C4 C3 Si1 C43 -102.8(2) . .
C2 C3 Si1 C43 77.2(2) . .
C42 Si1 C43 C44B 44.3(3) . .
C41 Si1 C43 C44B 160.4(3) . .
C3 Si1 C43 C44B -81.6(3) . .
C42 Si1 C43 C45B 168.5(3) . .
C41 Si1 C43 C45B -75.5(3) . .
C3 Si1 C43 C45B 42.5(3) . .
C42 Si1 C43 C46A -41.3(3) . .
C41 Si1 C43 C46A 74.7(3) . .
C3 Si1 C43 C46A -167.2(3) . .
C42 Si1 C43 C46B -73.8(3) . .
C41 Si1 C43 C46B 42.2(3) . .
C3 Si1 C43 C46B 160.2(3) . .
C42 Si1 C43 C45A -163.9(3) . .
C41 Si1 C43 C45A -47.9(3) . .
C3 Si1 C43 C45A 70.1(3) . .
C42 Si1 C43 C44A 80.2(3) . .
C41 Si1 C43 C44A -163.8(3) . .
C3 Si1 C43 C44A -45.8(3) . .
C14 C13 C12 C11 2.5(4) . .
N999 C11 C12 C13 -0.6(3) . .
C1 C11 C12 C13 179.7(2) . .
C106 C101 C102 C103 0.2(5) . .
C101 C102 C103 C104 -0.2(4) . .
C102 C103 C104 C105 -0.1(4) . .
C103 C104 C105 C106 0.6(4) . .
C104 C105 C106 C101 -0.6(4) . .
C102 C101 C106 C105 0.2(5) . .
C116 C111 C112 C113 -0.2(4) . .
C111 C112 C113 C114 -0.2(4) . .
C112 C113 C114 C115 0.3(4) . .
C113 C114 C115 C116 -0.1(4) . .
C112 C111 C116 C115 0.5(4) . .
C114 C115 C116 C111 -0.3(4) . .
C123 C121 C122 C123 -0.2(6) 3_556 .
C121 C122 C123 C121 0.2(6) . 3_556
